data_7104642
loop_
_publ_author_name
'Kuwabara, Junpei'
'Yoon, Hyo Jae'
'Mirkin, Chad A'
'DiPasquale, Antonio G'
'Rheingold, Arnold L'

_publ_section_title
;
 Pseudo-allosteric regulation of the anion binding affinity of a
 macrocyclic coordination complex.
;
_journal_issue 30
_journal_name_full 'Chemical communications (Cambridge, England)'
_journal_page_first 4557
_journal_page_last 4559
_journal_paper_doi 10.1039/b905150c
_journal_volume 34
_journal_year 2009
_chemical_formula_sum 'C98 H94 Cl10 N6 O4 P4 Rh2 S4'
_chemical_formula_weight 2232.23
_chemical_name_systematic
;
?
;
_space_group_IT_number 14
_symmetry_cell_setting monoclinic
_symmetry_space_group_name_Hall '-P 2ybc'
_symmetry_space_group_name_H-M 'P 1 21/c 1'
_atom_sites_solution_hydrogens geom
_atom_sites_solution_primary direct
_atom_sites_solution_secondary difmap
_audit_creation_method SHELXL-97
_cell_angle_alpha 90.00
_cell_angle_beta 110.518(4)
_cell_angle_gamma 90.00
_cell_formula_units_Z 4
_cell_length_a 17.477(5)
_cell_length_b 37.810(10)
_cell_length_c 15.719(4)
_cell_measurement_reflns_used 7666
_cell_measurement_temperature 100(2)
_cell_measurement_theta_max 27.11
_cell_measurement_theta_min 2.23
_cell_volume 9729(4)
_computing_cell_refinement 'Bruker SMART'
_computing_data_collection 'Bruker SMART'
_computing_data_reduction 'Bruker SAINT'
_computing_molecular_graphics 'Bruker SHELXTL'
_computing_publication_material 'Bruker SHELXTL'
_computing_structure_refinement 'SHELXL-97 (Sheldrick, 1997)'
_computing_structure_solution 'SHELXS-97 (Sheldrick, 1990)'
_diffrn_ambient_temperature 100(2)
_diffrn_measured_fraction_theta_full 1.000
_diffrn_measured_fraction_theta_max 1.000
_diffrn_measurement_device_type 'CCD area detector'
_diffrn_measurement_method 'phi and omega scans'
_diffrn_radiation_monochromator graphite
_diffrn_radiation_source 'fine-focus sealed tube'
_diffrn_radiation_type MoK\a
_diffrn_radiation_wavelength 0.71073
_diffrn_reflns_av_R_equivalents 0.0506
_diffrn_reflns_av_sigmaI/netI 0.0494
_diffrn_reflns_limit_h_max 20
_diffrn_reflns_limit_h_min -20
_diffrn_reflns_limit_k_max 44
_diffrn_reflns_limit_k_min -44
_diffrn_reflns_limit_l_max 18
_diffrn_reflns_limit_l_min -18
_diffrn_reflns_number 70319
_diffrn_reflns_theta_full 25.00
_diffrn_reflns_theta_max 25.00
_diffrn_reflns_theta_min 1.24
_exptl_absorpt_coefficient_mu 0.821
_exptl_absorpt_correction_T_max 0.8088
_exptl_absorpt_correction_T_min 0.7677
_exptl_absorpt_correction_type multi-scan
_exptl_absorpt_process_details SADABS
_exptl_crystal_colour yellow
_exptl_crystal_density_diffrn 1.524
_exptl_crystal_density_method 'not measured'
_exptl_crystal_description block
_exptl_crystal_F_000 4560
_exptl_crystal_size_max 0.34
_exptl_crystal_size_mid 0.34
_exptl_crystal_size_min 0.27
_refine_diff_density_max 2.822
_refine_diff_density_min -1.097
_refine_diff_density_rms 0.102
_refine_ls_extinction_method none
_refine_ls_goodness_of_fit_ref 1.150
_refine_ls_hydrogen_treatment constr
_refine_ls_matrix_type full
_refine_ls_number_parameters 1045
_refine_ls_number_reflns 17150
_refine_ls_number_restraints 0
_refine_ls_restrained_S_all 1.150
_refine_ls_R_factor_all 0.0767
_refine_ls_R_factor_gt 0.0622
_refine_ls_shift/su_max 0.008
_refine_ls_shift/su_mean 0.001
_refine_ls_structure_factor_coef Fsqd
_refine_ls_weighting_details 'calc w=1/[\s^2^(Fo^2^)+(0.1000P)^2^+6.0000P] where P=(Fo^2^+2Fc^2^)/3'
_refine_ls_weighting_scheme calc
_refine_ls_wR_factor_gt 0.1734
_refine_ls_wR_factor_ref 0.1805
_reflns_number_gt 13331
_reflns_number_total 17150
_reflns_threshold_expression >2sigma(I)
_cod_data_source_file b905150c.txt
_cod_data_source_block complex7
_cod_depositor_comments
;
The following automatic conversions were performed:
'_symmetry_cell_setting' value 'Monoclinic' changed to 'monoclinic'
according to '/home/saulius/struct/CIF-dictionaries/cif_core.dic'
dictionary named 'cif_core.dic' version 2.4.1 from 2010-06-29.

Automatic conversion script
Id: cif_fix_enum 1527 2010-12-29 10:47:43Z saulius 
;
_cod_original_sg_symbol_H-M P2(1)/c
_cod_database_code 7104642

loop_
_symmetry_equiv_pos_as_xyz
'x, y, z'
'-x, y+1/2, -z+1/2'
'-x, -y, -z'
'x, -y-1/2, z-1/2'

loop_
_atom_site_label
_atom_site_type_symbol
_atom_site_fract_x
_atom_site_fract_y
_atom_site_fract_z
_atom_site_U_iso_or_equiv
_atom_site_adp_type
_atom_site_occupancy
_atom_site_symmetry_multiplicity
_atom_site_calc_flag
_atom_site_refinement_flags
_atom_site_disorder_assembly
_atom_site_disorder_group
Rh1 Rh 0.42420(2) 0.922206(9) 0.44610(2) 0.03602(12) Uani 1 1 d . . .
Rh2 Rh 0.84554(3) 0.653944(9) 0.67661(2) 0.03731(13) Uani 1 1 d . . .
Cl1 Cl 0.34642(12) 0.94055(5) 0.83186(13) 0.0808(5) Uani 1 1 d . . .
Cl2 Cl 0.84708(7) 0.85033(3) 0.64257(7) 0.0331(2) Uani 1 1 d . . .
S1 S 0.48938(8) 0.95062(3) 0.35602(8) 0.0403(3) Uani 1 1 d . . .
S2 S 0.48835(7) 0.95894(3) 0.57205(8) 0.0346(3) Uani 1 1 d . . .
S3 S 0.97330(9) 0.66892(3) 0.66648(10) 0.0491(3) Uani 1 1 d . . .
S4 S 0.89119(9) 0.67065(3) 0.82973(8) 0.0431(3) Uani 1 1 d . . .
P1 P 0.37016(9) 0.88615(3) 0.32694(9) 0.0459(3) Uani 1 1 d . . .
P2 P 0.34555(8) 0.90423(3) 0.52376(9) 0.0413(3) Uani 1 1 d . . .
P3 P 0.81648(9) 0.63114(3) 0.53692(9) 0.0421(3) Uani 1 1 d . . .
P4 P 0.72902(9) 0.63875(3) 0.69739(9) 0.0433(3) Uani 1 1 d . . .
O1' O 0.9109(2) 0.98038(9) 0.7482(2) 0.0446(8) Uani 1 1 d . . .
O1 O 0.9024(3) 0.96940(12) 0.4659(3) 0.0823(15) Uani 1 1 d . . .
O2' O 1.1123(2) 0.82381(10) 0.9343(3) 0.0547(10) Uani 1 1 d . . .
O2 O 1.1587(3) 0.83067(14) 0.6800(6) 0.133(3) Uani 1 1 d . . .
N1 N 0.8474(2) 0.92176(10) 0.5109(3) 0.0345(9) Uani 1 1 d . . .
H1A H 0.8604 0.9018 0.5413 0.041 Uiso 1 1 calc R . .
N1' N 0.8450(2) 0.92714(9) 0.7367(2) 0.0319(8) Uani 1 1 d . . .
H1'A H 0.8551 0.9045 0.7478 0.038 Uiso 1 1 calc R . .
N2' N 0.9803(2) 0.82289(10) 0.8368(3) 0.0398(10) Uani 1 1 d . . .
H2'A H 0.9419 0.8364 0.8000 0.048 Uiso 1 1 calc R . .
N2 N 1.0208(3) 0.82428(11) 0.6278(3) 0.0473(11) Uani 1 1 d . . .
H2A H 0.9753 0.8365 0.6055 0.057 Uiso 1 1 calc R . .
N3' N 0.9866(2) 0.89410(10) 0.8183(2) 0.0353(9) Uani 1 1 d . . .
N3 N 1.0030(3) 0.89377(11) 0.5834(3) 0.0437(10) Uani 1 1 d . . .
C1 C 0.3601(3) 0.93589(13) 0.6174(3) 0.0436(12) Uani 1 1 d . . .
H1B H 0.3293 0.9579 0.5937 0.052 Uiso 1 1 calc R . .
H1C H 0.3393 0.9256 0.6630 0.052 Uiso 1 1 calc R . .
C1' C 0.4390(4) 0.88880(16) 0.2604(4) 0.0603(17) Uani 1 1 d . . .
H1D H 0.4915 0.8768 0.2933 0.072 Uiso 1 1 calc R . .
H1E H 0.4136 0.8771 0.2007 0.072 Uiso 1 1 calc R . .
C2 C 0.4500(3) 0.94414(13) 0.6612(3) 0.0411(11) Uani 1 1 d . . .
H2B H 0.4801 0.9228 0.6916 0.049 Uiso 1 1 calc R . .
H2C H 0.4582 0.9629 0.7074 0.049 Uiso 1 1 calc R . .
C2' C 0.4533(3) 0.92708(16) 0.2478(4) 0.0517(14) Uani 1 1 d . . .
H2'B H 0.4017 0.9380 0.2077 0.062 Uiso 1 1 calc R . .
H2'C H 0.4942 0.9294 0.2177 0.062 Uiso 1 1 calc R . .
C3' C 0.5951(3) 0.94958(12) 0.6246(3) 0.0326(10) Uani 1 1 d . . .
C3 C 0.5959(3) 0.94060(12) 0.3964(3) 0.0362(11) Uani 1 1 d . . .
C4' C 0.6227(3) 0.91666(11) 0.6610(3) 0.0316(10) Uani 1 1 d . . .
H4'A H 0.5850 0.8984 0.6597 0.038 Uiso 1 1 calc R . .
C4 C 0.6271(3) 0.91132(12) 0.4526(3) 0.0334(10) Uani 1 1 d . . .
H4A H 0.5909 0.8953 0.4657 0.040 Uiso 1 1 calc R . .
C5' C 0.7057(3) 0.91058(11) 0.6992(3) 0.0339(10) Uani 1 1 d . . .
H5'A H 0.7246 0.8881 0.7253 0.041 Uiso 1 1 calc R . .
C5 C 0.7092(3) 0.90585(12) 0.4885(3) 0.0338(10) Uani 1 1 d . . .
H5A H 0.7301 0.8859 0.5262 0.041 Uiso 1 1 calc R . .
C6' C 0.7621(3) 0.93652(12) 0.7003(3) 0.0314(10) Uani 1 1 d . . .
C6 C 0.7627(3) 0.92926(11) 0.4704(3) 0.0349(11) Uani 1 1 d . . .
C7' C 0.7347(3) 0.96988(12) 0.6640(3) 0.0368(11) Uani 1 1 d . . .
H7'A H 0.7727 0.9879 0.6648 0.044 Uiso 1 1 calc R . .
C7 C 0.7321(3) 0.95825(12) 0.4125(3) 0.0405(11) Uani 1 1 d . . .
H7A H 0.7682 0.9740 0.3984 0.049 Uiso 1 1 calc R . .
C8' C 0.6506(3) 0.97646(12) 0.6265(3) 0.0342(10) Uani 1 1 d . . .
H8'A H 0.6314 0.9991 0.6023 0.041 Uiso 1 1 calc R . .
C8 C 0.6489(3) 0.96338(12) 0.3767(3) 0.0394(11) Uani 1 1 d . . .
H8A H 0.6277 0.9830 0.3378 0.047 Uiso 1 1 calc R . .
C9' C 0.9118(3) 0.94836(13) 0.7572(3) 0.0369(11) Uani 1 1 d . . .
C9 C 0.9107(3) 0.94214(14) 0.5078(4) 0.0478(13) Uani 1 1 d . . .
C10' C 0.9915(3) 0.92851(12) 0.7969(3) 0.0351(10) Uani 1 1 d . . .
C10 C 0.9934(3) 0.92822(14) 0.5606(4) 0.0451(12) Uani 1 1 d . . .
C11' C 1.0639(3) 0.94554(13) 0.8105(4) 0.0443(12) Uani 1 1 d . . .
H11A H 1.0643 0.9697 0.7940 0.053 Uiso 1 1 calc R . .
C11 C 1.0589(3) 0.95227(15) 0.5829(4) 0.0484(13) Uani 1 1 d . . .
H11B H 1.0505 0.9764 0.5649 0.058 Uiso 1 1 calc R . .
C12' C 1.1377(3) 0.92695(15) 0.8491(4) 0.0493(13) Uani 1 1 d . . .
H12A H 1.1889 0.9380 0.8586 0.059 Uiso 1 1 calc R . .
C12 C 1.1361(3) 0.93953(16) 0.6322(4) 0.0546(14) Uani 1 1 d . . .
H12B H 1.1816 0.9551 0.6505 0.065 Uiso 1 1 calc R . .
C13' C 1.1328(3) 0.89194(15) 0.8729(4) 0.0489(13) Uani 1 1 d . . .
H13A H 1.1812 0.8787 0.9015 0.059 Uiso 1 1 calc R . .
C13 C 1.1466(4) 0.90401(16) 0.6545(5) 0.0607(16) Uani 1 1 d . . .
H13B H 1.1994 0.8948 0.6866 0.073 Uiso 1 1 calc R . .
C14' C 1.0577(3) 0.87661(13) 0.8548(3) 0.0387(11) Uani 1 1 d . . .
C14 C 1.0786(3) 0.88217(15) 0.6290(4) 0.0537(14) Uani 1 1 d . . .
C15' C 1.0520(3) 0.83850(14) 0.8784(3) 0.0422(12) Uani 1 1 d . . .
C15 C 1.0909(4) 0.84307(17) 0.6489(6) 0.071(2) Uani 1 1 d . . .
C16 C 1.0114(3) 0.78753(13) 0.6370(4) 0.0449(12) Uani 1 1 d . . .
C19' C 0.9130(3) 0.71655(13) 0.8409(3) 0.0432(12) Uani 1 1 d . . .
C17 C 1.0766(5) 0.7654(2) 0.6849(7) 0.113(4) Uani 1 1 d . . .
H17A H 1.1301 0.7747 0.7129 0.136 Uiso 1 1 calc R . .
C18' C 0.8575(3) 0.74186(13) 0.7926(4) 0.0491(13) Uani 1 1 d . . .
H18A H 0.8030 0.7351 0.7583 0.059 Uiso 1 1 calc R . .
C18 C 1.0612(4) 0.72934(19) 0.6905(7) 0.103(3) Uani 1 1 d . . .
H18B H 1.1056 0.7140 0.7205 0.124 Uiso 1 1 calc R . .
C19 C 0.9850(3) 0.71560(14) 0.6542(4) 0.0482(13) Uani 1 1 d . . .
C17' C 0.8807(3) 0.77701(13) 0.7937(4) 0.0489(13) Uani 1 1 d . . .
H19A H 0.8422 0.7939 0.7589 0.059 Uiso 1 1 calc R . .
C16' C 0.9582(3) 0.78760(12) 0.8441(3) 0.0386(11) Uani 1 1 d . . .
C20 C 0.9220(3) 0.73730(14) 0.6086(4) 0.0522(14) Uani 1 1 d . . .
H20A H 0.8683 0.7281 0.5822 0.063 Uiso 1 1 calc R . .
C20' C 0.9875(4) 0.72761(15) 0.8959(5) 0.0694(19) Uani 1 1 d . . .
H20B H 1.0240 0.7109 0.9344 0.083 Uiso 1 1 calc R . .
C21 C 0.9365(3) 0.77311(14) 0.6008(4) 0.0506(14) Uani 1 1 d . . .
H21A H 0.8919 0.7880 0.5687 0.061 Uiso 1 1 calc R . .
C21' C 1.0122(4) 0.76216(15) 0.8982(5) 0.078(2) Uani 1 1 d . . .
H21B H 1.0657 0.7689 0.9361 0.093 Uiso 1 1 calc R . .
C22 C 0.9693(4) 0.65328(15) 0.5549(4) 0.0582(16) Uani 1 1 d . . .
H22A H 1.0042 0.6686 0.5326 0.070 Uiso 1 1 calc R . .
H22B H 0.9914 0.6289 0.5607 0.070 Uiso 1 1 calc R . .
C22' C 0.8044(4) 0.66700(15) 0.8683(4) 0.0521(14) Uani 1 1 d . . .
H22C H 0.8240 0.6637 0.9349 0.063 Uiso 1 1 calc R . .
H22D H 0.7713 0.6889 0.8532 0.063 Uiso 1 1 calc R . .
C23 C 0.8839(4) 0.65345(14) 0.4869(4) 0.0527(15) Uani 1 1 d . . .
H23A H 0.8823 0.6410 0.4309 0.063 Uiso 1 1 calc R . .
H23B H 0.8653 0.6781 0.4707 0.063 Uiso 1 1 calc R . .
C23' C 0.7528(4) 0.63533(13) 0.8210(4) 0.0494(13) Uani 1 1 d . . .
H23C H 0.7015 0.6348 0.8343 0.059 Uiso 1 1 calc R . .
H23D H 0.7831 0.6131 0.8439 0.059 Uiso 1 1 calc R . .
C31' C 0.3721(3) 0.86169(14) 0.5818(4) 0.0499(14) Uani 1 1 d . . .
C31 C 0.3625(5) 0.83844(16) 0.3410(4) 0.0680(19) Uani 1 1 d . . .
C32' C 0.3291(4) 0.84836(17) 0.6340(4) 0.0657(17) Uani 1 1 d . . .
H32A H 0.2710 0.8463 0.5947 0.079 Uiso 1 1 calc R . .
H32B H 0.3321 0.8659 0.6818 0.079 Uiso 1 1 calc R . .
C32 C 0.2902(5) 0.82232(18) 0.3358(5) 0.088(3) Uani 1 1 d . . .
H32C H 0.2416 0.8358 0.3227 0.105 Uiso 1 1 calc R . .
C33' C 0.3546(5) 0.8150(2) 0.6771(5) 0.082(2) Uani 1 1 d . . .
H33A H 0.3264 0.8053 0.7136 0.099 Uiso 1 1 calc R . .
C33 C 0.2896(7) 0.7861(2) 0.3500(6) 0.111(4) Uani 1 1 d . . .
H33B H 0.2402 0.7749 0.3475 0.133 Uiso 1 1 calc R . .
C34' C 0.4176(5) 0.79671(18) 0.6675(5) 0.077(2) Uani 1 1 d . . .
H34A H 0.4320 0.7742 0.6955 0.093 Uiso 1 1 calc R . .
C34 C 0.3597(9) 0.7660(2) 0.3677(6) 0.124(4) Uani 1 1 d . . .
H34B H 0.3577 0.7411 0.3751 0.149 Uiso 1 1 calc R . .
C35' C 0.4603(4) 0.81060(15) 0.6176(4) 0.0654(18) Uani 1 1 d . . .
H35A H 0.5059 0.7983 0.6125 0.078 Uiso 1 1 calc R . .
C35 C 0.4309(8) 0.7816(2) 0.3745(6) 0.125(5) Uani 1 1 d . . .
H35B H 0.4794 0.7680 0.3881 0.150 Uiso 1 1 calc R . .
C36' C 0.4367(4) 0.84282(14) 0.5743(4) 0.0508(14) Uani 1 1 d . . .
H36A H 0.4659 0.8521 0.5385 0.061 Uiso 1 1 calc R . .
C36 C 0.4329(5) 0.81756(16) 0.3615(4) 0.082(2) Uani 1 1 d . . .
H36B H 0.4833 0.8285 0.3666 0.099 Uiso 1 1 calc R . .
C41 C 0.2715(3) 0.89856(14) 0.2432(3) 0.0453(12) Uani 1 1 d . . .
C41' C 0.2346(3) 0.90508(16) 0.4684(4) 0.0533(14) Uani 1 1 d . . .
C42 C 0.2334(3) 0.87706(14) 0.1675(3) 0.0450(12) Uani 1 1 d . . .
H42A H 0.2568 0.8550 0.1605 0.054 Uiso 1 1 calc R . .
C42' C 0.1872(4) 0.8744(2) 0.4483(4) 0.0711(19) Uani 1 1 d . . .
H42B H 0.2129 0.8521 0.4669 0.085 Uiso 1 1 calc R . .
C43 C 0.1611(3) 0.88851(15) 0.1030(4) 0.0496(13) Uani 1 1 d . . .
H43A H 0.1358 0.8746 0.0503 0.060 Uiso 1 1 calc R . .
C43' C 0.1073(5) 0.8754(3) 0.4040(5) 0.085(2) Uani 1 1 d . . .
H43B H 0.0772 0.8539 0.3898 0.102 Uiso 1 1 calc R . .
C44 C 0.1249(3) 0.91987(14) 0.1138(4) 0.0510(14) Uani 1 1 d . . .
H44A H 0.0751 0.9273 0.0689 0.061 Uiso 1 1 calc R . .
C44' C 0.0671(4) 0.9073(3) 0.3782(4) 0.090(3) Uani 1 1 d . . .
H44B H 0.0096 0.9078 0.3483 0.108 Uiso 1 1 calc R . .
C45 C 0.1611(3) 0.94049(14) 0.1900(4) 0.0488(13) Uani 1 1 d . . .
H45A H 0.1355 0.9616 0.1990 0.059 Uiso 1 1 calc R . .
C45' C 0.1132(4) 0.9393(2) 0.3968(4) 0.076(2) Uani 1 1 d . . .
H45B H 0.0869 0.9615 0.3794 0.091 Uiso 1 1 calc R . .
C46 C 0.2354(3) 0.92996(13) 0.2531(3) 0.0451(12) Uani 1 1 d . . .
H46A H 0.2618 0.9446 0.3039 0.054 Uiso 1 1 calc R . .
C46' C 0.1949(3) 0.93742(19) 0.4399(4) 0.0576(15) Uani 1 1 d . . .
H46B H 0.2262 0.9586 0.4511 0.069 Uiso 1 1 calc R . .
C51 C 0.7154(4) 0.63240(13) 0.4481(3) 0.0491(14) Uani 1 1 d . . .
C51' C 0.6496(3) 0.67148(15) 0.6613(4) 0.0514(14) Uani 1 1 d . . .
C52 C 0.6585(4) 0.60612(14) 0.4407(4) 0.0508(14) Uani 1 1 d . . .
H52A H 0.6736 0.5860 0.4790 0.061 Uiso 1 1 calc R . .
C52' C 0.5917(5) 0.6769(3) 0.7042(6) 0.098(3) Uani 1 1 d . . .
H52B H 0.5678 0.6535 0.7084 0.118 Uiso 1 1 calc R . .
H52C H 0.6224 0.6845 0.7672 0.118 Uiso 1 1 calc R . .
C53 C 0.5797(4) 0.60878(17) 0.3779(4) 0.0594(16) Uani 1 1 d . . .
H53A H 0.5417 0.5902 0.3723 0.071 Uiso 1 1 calc R . .
C53' C 0.5273(6) 0.7003(3) 0.6690(7) 0.118(4) Uani 1 1 d . . .
H53B H 0.4896 0.7038 0.6995 0.142 Uiso 1 1 calc R . .
C54 C 0.5566(5) 0.63807(18) 0.3243(4) 0.076(2) Uani 1 1 d . . .
H54A H 0.5021 0.6402 0.2828 0.091 Uiso 1 1 calc R . .
C54' C 0.5176(4) 0.7182(2) 0.5912(6) 0.080(2) Uani 1 1 d . . .
H54B H 0.4729 0.7340 0.5669 0.096 Uiso 1 1 calc R . .
C55 C 0.6128(5) 0.66482(18) 0.3305(4) 0.078(2) Uani 1 1 d . . .
H55A H 0.5966 0.6850 0.2923 0.094 Uiso 1 1 calc R . .
C55' C 0.5721(4) 0.7136(2) 0.5477(6) 0.079(2) Uani 1 1 d . . .
H55B H 0.5657 0.7263 0.4934 0.095 Uiso 1 1 calc R . .
C56 C 0.6926(4) 0.66250(16) 0.3918(4) 0.0647(17) Uani 1 1 d . . .
H56A H 0.7309 0.6808 0.3956 0.078 Uiso 1 1 calc R . .
C56' C 0.6370(4) 0.69037(17) 0.5830(5) 0.0653(17) Uani 1 1 d . . .
H56B H 0.6742 0.6874 0.5517 0.078 Uiso 1 1 calc R . .
C61 C 0.8510(4) 0.58543(13) 0.5366(3) 0.0462(13) Uani 1 1 d . . .
C61' C 0.6745(4) 0.59693(16) 0.6596(4) 0.0578(16) Uani 1 1 d . . .
C62 C 0.8321(4) 0.56608(14) 0.4572(4) 0.0552(15) Uani 1 1 d . . .
H62A H 0.7963 0.5758 0.4018 0.066 Uiso 1 1 calc R . .
C62' C 0.5906(4) 0.5955(2) 0.6060(5) 0.073(2) Uani 1 1 d . . .
H62B H 0.5604 0.6168 0.5877 0.088 Uiso 1 1 calc R . .
C63 C 0.8648(4) 0.53275(15) 0.4577(4) 0.0626(17) Uani 1 1 d . . .
H63A H 0.8511 0.5195 0.4030 0.075 Uiso 1 1 calc R . .
C63' C 0.5524(5) 0.5633(3) 0.5803(5) 0.085(2) Uani 1 1 d . . .
H63B H 0.4966 0.5621 0.5421 0.102 Uiso 1 1 calc R . .
C64 C 0.9172(4) 0.51877(14) 0.5378(4) 0.0580(16) Uani 1 1 d . . .
H64A H 0.9415 0.4963 0.5376 0.070 Uiso 1 1 calc R . .
C64' C 0.5972(7) 0.5328(2) 0.6113(6) 0.094(3) Uani 1 1 d . . .
H64B H 0.5705 0.5105 0.5965 0.113 Uiso 1 1 calc R . .
C65 C 0.9349(4) 0.53725(14) 0.6186(4) 0.0546(15) Uani 1 1 d . . .
H65A H 0.9697 0.5272 0.6741 0.066 Uiso 1 1 calc R . .
C65' C 0.6786(6) 0.5334(2) 0.6625(5) 0.080(2) Uani 1 1 d . . .
H65B H 0.7079 0.5120 0.6819 0.096 Uiso 1 1 calc R . .
C66 C 0.9009(3) 0.57071(13) 0.6175(4) 0.0465(13) Uani 1 1 d . . .
H66A H 0.9121 0.5834 0.6726 0.056 Uiso 1 1 calc R . .
C66' C 0.7183(5) 0.56606(16) 0.6861(4) 0.0669(18) Uani 1 1 d . . .
H66B H 0.7751 0.5669 0.7203 0.080 Uiso 1 1 calc R . .

loop_
_atom_site_aniso_label
_atom_site_aniso_U_11
_atom_site_aniso_U_22
_atom_site_aniso_U_33
_atom_site_aniso_U_23
_atom_site_aniso_U_13
_atom_site_aniso_U_12
Rh1 0.0414(2) 0.0272(2) 0.0325(2) -0.00256(14) 0.00421(16) 0.00095(15)
Rh2 0.0564(3) 0.0248(2) 0.0323(2) 0.00525(14) 0.01746(18) 0.00666(16)
Cl1 0.0933(13) 0.0761(12) 0.0772(12) 0.0012(9) 0.0349(10) 0.0071(10)
Cl2 0.0385(6) 0.0242(5) 0.0328(6) 0.0004(4) 0.0076(5) 0.0034(4)
S1 0.0476(7) 0.0366(6) 0.0329(6) 0.0023(5) 0.0095(5) 0.0104(5)
S2 0.0392(6) 0.0274(6) 0.0320(6) -0.0010(5) 0.0061(5) 0.0007(5)
S3 0.0559(8) 0.0361(7) 0.0563(8) 0.0140(6) 0.0209(7) 0.0120(6)
S4 0.0641(8) 0.0281(6) 0.0344(6) 0.0041(5) 0.0138(6) 0.0062(6)
P1 0.0529(8) 0.0331(7) 0.0389(7) -0.0076(5) -0.0001(6) 0.0058(6)
P2 0.0430(7) 0.0354(7) 0.0378(7) 0.0015(5) 0.0047(6) -0.0059(6)
P3 0.0674(9) 0.0280(6) 0.0337(7) 0.0058(5) 0.0210(6) 0.0137(6)
P4 0.0650(9) 0.0329(7) 0.0362(7) -0.0009(5) 0.0230(6) -0.0055(6)
O1' 0.043(2) 0.0272(19) 0.060(2) -0.0025(15) 0.0128(17) -0.0032(14)
O1 0.057(3) 0.065(3) 0.101(4) 0.048(3) -0.001(2) -0.015(2)
O2' 0.047(2) 0.042(2) 0.059(2) -0.0026(18) -0.0018(19) 0.0072(17)
O2 0.040(3) 0.069(3) 0.281(9) 0.054(5) 0.047(4) 0.004(2)
N1 0.043(2) 0.028(2) 0.030(2) 0.0034(15) 0.0087(17) -0.0041(17)
N1' 0.037(2) 0.0232(19) 0.035(2) -0.0012(15) 0.0118(17) 0.0000(16)
N2' 0.044(2) 0.033(2) 0.032(2) -0.0011(17) 0.0004(18) 0.0101(18)
N2 0.042(2) 0.036(2) 0.063(3) 0.005(2) 0.017(2) 0.0009(19)
N3' 0.045(2) 0.031(2) 0.029(2) -0.0058(16) 0.0109(17) 0.0003(17)
N3 0.048(3) 0.040(2) 0.050(3) 0.0034(19) 0.027(2) -0.0038(19)
C1 0.045(3) 0.034(3) 0.044(3) 0.001(2) 0.007(2) 0.000(2)
C1' 0.050(3) 0.065(4) 0.052(3) -0.027(3) 0.000(3) 0.014(3)
C2 0.047(3) 0.036(3) 0.040(3) -0.006(2) 0.014(2) 0.000(2)
C2' 0.046(3) 0.069(4) 0.036(3) -0.009(3) 0.009(2) 0.007(3)
C3' 0.040(3) 0.028(2) 0.025(2) -0.0048(18) 0.0060(19) -0.0017(19)
C3 0.042(3) 0.028(2) 0.034(2) 0.0004(19) 0.006(2) 0.005(2)
C4' 0.041(3) 0.021(2) 0.029(2) -0.0031(18) 0.009(2) -0.0030(19)
C4 0.042(3) 0.027(2) 0.027(2) -0.0046(18) 0.007(2) -0.001(2)
C5' 0.045(3) 0.019(2) 0.034(2) -0.0015(18) 0.010(2) 0.0008(19)
C5 0.044(3) 0.026(2) 0.026(2) -0.0019(18) 0.007(2) -0.001(2)
C6' 0.037(3) 0.029(2) 0.026(2) -0.0061(18) 0.0082(19) 0.0006(19)
C6 0.052(3) 0.021(2) 0.027(2) -0.0035(18) 0.008(2) -0.003(2)
C7' 0.042(3) 0.030(2) 0.034(2) -0.0030(19) 0.009(2) -0.007(2)
C7 0.057(3) 0.030(3) 0.035(3) 0.001(2) 0.016(2) -0.007(2)
C8' 0.042(3) 0.024(2) 0.033(2) 0.0004(18) 0.010(2) 0.0002(19)
C8 0.052(3) 0.028(2) 0.036(3) 0.002(2) 0.012(2) 0.004(2)
C9' 0.043(3) 0.033(3) 0.032(2) -0.006(2) 0.010(2) -0.003(2)
C9 0.046(3) 0.042(3) 0.048(3) 0.013(2) 0.007(2) -0.014(2)
C10' 0.042(3) 0.029(2) 0.033(2) -0.0066(19) 0.011(2) -0.001(2)
C10 0.051(3) 0.041(3) 0.045(3) 0.004(2) 0.018(2) -0.012(2)
C11' 0.054(3) 0.033(3) 0.050(3) -0.008(2) 0.023(3) -0.009(2)
C11 0.054(3) 0.043(3) 0.047(3) 0.005(2) 0.017(3) -0.014(3)
C12' 0.034(3) 0.053(3) 0.060(3) -0.011(3) 0.015(3) -0.010(2)
C12 0.046(3) 0.059(4) 0.064(4) -0.005(3) 0.025(3) -0.019(3)
C13' 0.042(3) 0.052(3) 0.052(3) -0.006(3) 0.016(3) 0.006(2)
C13 0.047(3) 0.051(4) 0.091(5) 0.007(3) 0.034(3) -0.006(3)
C14' 0.043(3) 0.034(3) 0.034(3) -0.006(2) 0.008(2) 0.002(2)
C14 0.035(3) 0.051(3) 0.078(4) 0.009(3) 0.022(3) -0.002(2)
C15' 0.047(3) 0.042(3) 0.035(3) -0.006(2) 0.011(2) 0.003(2)
C15 0.040(3) 0.053(4) 0.120(6) 0.017(4) 0.029(4) 0.004(3)
C16 0.044(3) 0.036(3) 0.058(3) 0.011(2) 0.022(3) 0.008(2)
C19' 0.057(3) 0.029(3) 0.037(3) 0.001(2) 0.008(2) 0.006(2)
C17 0.051(4) 0.068(5) 0.174(9) 0.038(5) -0.020(5) -0.010(4)
C18' 0.053(3) 0.032(3) 0.051(3) 0.004(2) 0.004(3) -0.002(2)
C18 0.057(4) 0.054(4) 0.156(8) 0.047(5) -0.016(5) 0.007(3)
C19 0.050(3) 0.040(3) 0.052(3) 0.012(2) 0.015(3) 0.004(2)
C17' 0.054(3) 0.031(3) 0.049(3) 0.011(2) 0.003(3) 0.007(2)
C16' 0.047(3) 0.031(3) 0.032(2) -0.002(2) 0.006(2) 0.008(2)
C20 0.048(3) 0.031(3) 0.075(4) -0.002(3) 0.017(3) 0.006(2)
C20' 0.068(4) 0.035(3) 0.075(4) 0.005(3) -0.012(3) 0.012(3)
C21 0.048(3) 0.033(3) 0.064(4) 0.001(2) 0.010(3) 0.008(2)
C21' 0.061(4) 0.034(3) 0.097(5) 0.010(3) -0.024(4) 0.009(3)
C22 0.076(4) 0.040(3) 0.074(4) 0.010(3) 0.046(4) 0.016(3)
C22' 0.080(4) 0.045(3) 0.035(3) 0.000(2) 0.024(3) 0.008(3)
C23 0.088(4) 0.033(3) 0.049(3) 0.012(2) 0.039(3) 0.013(3)
C23' 0.077(4) 0.034(3) 0.046(3) 0.003(2) 0.032(3) -0.003(3)
C31' 0.056(3) 0.036(3) 0.041(3) 0.005(2) -0.003(3) -0.010(3)
C31 0.098(5) 0.041(3) 0.038(3) -0.009(3) -0.010(3) 0.008(3)
C32' 0.080(4) 0.063(4) 0.048(3) 0.008(3) 0.015(3) -0.014(3)
C32 0.103(6) 0.048(4) 0.079(5) 0.011(3) -0.010(4) -0.025(4)
C33' 0.105(6) 0.068(5) 0.071(5) 0.017(4) 0.027(4) -0.022(4)
C33 0.156(9) 0.052(5) 0.076(5) 0.007(4) -0.020(5) -0.032(5)
C34' 0.107(6) 0.041(4) 0.064(4) 0.009(3) 0.006(4) 0.003(4)
C34 0.193(11) 0.043(5) 0.073(5) 0.003(4) -0.032(6) 0.000(6)
C35' 0.081(4) 0.038(3) 0.055(4) 0.003(3) -0.004(3) 0.005(3)
C35 0.186(11) 0.052(5) 0.074(5) -0.020(4) -0.032(6) 0.039(6)
C36' 0.058(4) 0.042(3) 0.038(3) 0.001(2) -0.001(3) -0.005(3)
C36 0.115(6) 0.038(3) 0.056(4) -0.008(3) -0.017(4) 0.021(4)
C41 0.049(3) 0.040(3) 0.041(3) -0.006(2) 0.008(2) -0.001(2)
C41' 0.051(3) 0.064(4) 0.036(3) 0.009(3) 0.004(2) -0.017(3)
C42 0.048(3) 0.037(3) 0.043(3) -0.005(2) 0.008(2) -0.008(2)
C42' 0.064(4) 0.081(5) 0.057(4) 0.006(3) 0.006(3) -0.035(4)
C43 0.054(3) 0.050(3) 0.038(3) -0.012(2) 0.008(3) -0.007(3)
C43' 0.059(4) 0.118(7) 0.063(4) 0.002(4) 0.003(4) -0.039(5)
C44 0.051(3) 0.048(3) 0.040(3) -0.002(2) -0.002(2) 0.000(3)
C44' 0.043(4) 0.184(10) 0.040(4) -0.003(5) 0.009(3) -0.038(5)
C45 0.054(3) 0.038(3) 0.047(3) -0.003(2) 0.009(3) 0.002(2)
C45' 0.059(4) 0.126(7) 0.043(3) 0.024(4) 0.020(3) 0.023(4)
C46 0.053(3) 0.033(3) 0.038(3) -0.006(2) 0.002(2) -0.002(2)
C46' 0.047(3) 0.080(4) 0.041(3) 0.009(3) 0.009(3) -0.007(3)
C51 0.080(4) 0.034(3) 0.032(3) -0.001(2) 0.018(3) 0.022(3)
C51' 0.054(3) 0.055(3) 0.050(3) -0.008(3) 0.024(3) -0.013(3)
C52 0.074(4) 0.039(3) 0.043(3) 0.005(2) 0.026(3) 0.010(3)
C52' 0.081(5) 0.147(8) 0.085(5) 0.028(5) 0.052(5) 0.022(5)
C53 0.073(4) 0.057(4) 0.039(3) -0.006(3) 0.008(3) 0.013(3)
C53' 0.094(6) 0.184(10) 0.102(7) 0.028(7) 0.066(6) 0.058(7)
C54 0.100(5) 0.055(4) 0.050(4) -0.012(3) -0.002(4) 0.020(4)
C54' 0.064(4) 0.085(5) 0.093(6) 0.004(4) 0.030(4) 0.019(4)
C55 0.107(6) 0.048(4) 0.051(4) 0.007(3) -0.007(4) 0.016(4)
C55' 0.076(5) 0.068(5) 0.097(6) 0.025(4) 0.035(4) 0.017(4)
C56 0.092(5) 0.040(3) 0.044(3) 0.004(3) 0.002(3) 0.010(3)
C56' 0.077(4) 0.056(4) 0.073(4) 0.016(3) 0.039(4) 0.000(3)
C61 0.073(4) 0.029(3) 0.040(3) 0.006(2) 0.024(3) 0.020(2)
C61' 0.087(5) 0.052(4) 0.047(3) -0.006(3) 0.041(3) -0.013(3)
C62 0.096(5) 0.036(3) 0.042(3) 0.006(2) 0.035(3) 0.014(3)
C62' 0.077(5) 0.082(5) 0.076(5) -0.033(4) 0.045(4) -0.032(4)
C63 0.106(5) 0.044(3) 0.050(3) 0.003(3) 0.043(3) 0.022(3)
C63' 0.083(5) 0.109(7) 0.083(5) -0.038(5) 0.053(4) -0.029(5)
C64 0.082(4) 0.030(3) 0.077(4) 0.010(3) 0.047(4) 0.019(3)
C64' 0.141(8) 0.071(5) 0.099(6) -0.036(5) 0.077(6) -0.031(6)
C65 0.066(4) 0.036(3) 0.062(4) 0.018(3) 0.023(3) 0.017(3)
C65' 0.126(7) 0.066(5) 0.067(4) -0.025(4) 0.058(5) -0.039(4)
C66 0.062(3) 0.033(3) 0.041(3) 0.006(2) 0.014(3) 0.010(2)
C66' 0.114(6) 0.045(3) 0.056(4) -0.004(3) 0.048(4) -0.006(4)

loop_
_atom_type_symbol
_atom_type_description
_atom_type_scat_dispersion_real
_atom_type_scat_dispersion_imag
_atom_type_scat_source
C C 0.0033 0.0016 'International Tables Vol C Tables 4.2.6.8 and 6.1.1.4'
H H 0.0000 0.0000 'International Tables Vol C Tables 4.2.6.8 and 6.1.1.4'
N N 0.0061 0.0033 'International Tables Vol C Tables 4.2.6.8 and 6.1.1.4'
O O 0.0106 0.0060 'International Tables Vol C Tables 4.2.6.8 and 6.1.1.4'
P P 0.1023 0.0942 'International Tables Vol C Tables 4.2.6.8 and 6.1.1.4'
S S 0.1246 0.1234 'International Tables Vol C Tables 4.2.6.8 and 6.1.1.4'
Cl Cl 0.1484 0.1585 'International Tables Vol C Tables 4.2.6.8 and 6.1.1.4'
Rh Rh -1.1178 0.9187 'International Tables Vol C Tables 4.2.6.8 and 6.1.1.4'

loop_
_geom_angle_atom_site_label_1
_geom_angle_atom_site_label_2
_geom_angle_atom_site_label_3
_geom_angle
_geom_angle_site_symmetry_1
_geom_angle_site_symmetry_3
_geom_angle_publ_flag
P1 Rh1 P2 96.40(6) . . ?
P1 Rh1 S2 176.78(5) . . ?
P2 Rh1 S2 85.58(5) . . ?
P1 Rh1 S1 85.77(6) . . ?
P2 Rh1 S1 168.80(5) . . ?
S2 Rh1 S1 92.77(5) . . ?
P3 Rh2 P4 97.94(5) . . ?
P3 Rh2 S4 171.00(5) . . ?
P4 Rh2 S4 85.36(5) . . ?
P3 Rh2 S3 85.48(5) . . ?
P4 Rh2 S3 175.67(5) . . ?
S4 Rh2 S3 90.87(5) . . ?
C3 S1 C2' 101.8(2) . . ?
C3 S1 Rh1 110.63(16) . . ?
C2' S1 Rh1 104.8(2) . . ?
C3' S2 C2 100.8(2) . . ?
C3' S2 Rh1 112.52(15) . . ?
C2 S2 Rh1 105.54(16) . . ?
C19 S3 C22 100.5(3) . . ?
C19 S3 Rh2 112.90(19) . . ?
C22 S3 Rh2 105.5(2) . . ?
C19' S4 C22' 102.5(3) . . ?
C19' S4 Rh2 110.47(17) . . ?
C22' S4 Rh2 107.31(19) . . ?
C41 P1 C31 104.5(3) . . ?
C41 P1 C1' 102.4(3) . . ?
C31 P1 C1' 102.2(3) . . ?
C41 P1 Rh1 117.45(17) . . ?
C31 P1 Rh1 121.80(19) . . ?
C1' P1 Rh1 105.77(19) . . ?
C41' P2 C31' 107.1(3) . . ?
C41' P2 C1 101.3(3) . . ?
C31' P2 C1 103.5(2) . . ?
C41' P2 Rh1 119.15(18) . . ?
C31' P2 Rh1 116.2(2) . . ?
C1 P2 Rh1 107.38(18) . . ?
C51 P3 C61 104.7(2) . . ?
C51 P3 C23 104.7(3) . . ?
C61 P3 C23 99.8(3) . . ?
C51 P3 Rh2 124.30(17) . . ?
C61 P3 Rh2 113.76(17) . . ?
C23 P3 Rh2 106.5(2) . . ?
C51' P4 C61' 103.6(3) . . ?
C51' P4 C23' 104.2(3) . . ?
C61' P4 C23' 100.4(2) . . ?
C51' P4 Rh2 114.65(18) . . ?
C61' P4 Rh2 124.6(2) . . ?
C23' P4 Rh2 106.8(2) . . ?
C9 N1 C6 127.0(4) . . ?
C9' N1' C6' 128.7(4) . . ?
C15' N2' C16' 128.3(4) . . ?
C15 N2 C16 128.3(5) . . ?
C14' N3' C10' 116.6(4) . . ?
C14 N3 C10 117.9(4) . . ?
C2 C1 P2 109.2(4) . . ?
C2' C1' P1 107.4(4) . . ?
C1 C2 S2 108.3(3) . . ?
C1' C2' S1 111.6(4) . . ?
C4' C3' C8' 120.4(4) . . ?
C4' C3' S2 121.6(4) . . ?
C8' C3' S2 118.0(3) . . ?
C8 C3 C4 119.5(4) . . ?
C8 C3 S1 119.2(4) . . ?
C4 C3 S1 121.2(4) . . ?
C5' C4' C3' 119.4(4) . . ?
C5 C4 C3 120.1(4) . . ?
C4' C5' C6' 121.4(4) . . ?
C4 C5 C6 120.4(4) . . ?
C5' C6' C7' 119.5(4) . . ?
C5' C6' N1' 117.0(4) . . ?
C7' C6' N1' 123.5(4) . . ?
C5 C6 C7 119.9(5) . . ?
C5 C6 N1 116.8(4) . . ?
C7 C6 N1 123.2(4) . . ?
C6' C7' C8' 119.4(4) . . ?
C8 C7 C6 118.9(5) . . ?
C3' C8' C7' 119.9(4) . . ?
C7 C8 C3 121.2(4) . . ?
O1' C9' N1' 125.7(4) . . ?
O1' C9' C10' 120.9(4) . . ?
N1' C9' C10' 113.3(4) . . ?
O1 C9 N1 124.0(5) . . ?
O1 C9 C10 121.0(5) . . ?
N1 C9 C10 115.0(4) . . ?
N3' C10' C11' 123.3(4) . . ?
N3' C10' C9' 116.7(4) . . ?
C11' C10' C9' 119.9(4) . . ?
N3 C10 C11 123.0(5) . . ?
N3 C10 C9 119.8(4) . . ?
C11 C10 C9 117.2(5) . . ?
C10' C11' C12' 119.4(5) . . ?
C12 C11 C10 117.6(5) . . ?
C13' C12' C11' 117.4(5) . . ?
C13 C12 C11 119.7(5) . . ?
C14' C13' C12' 119.5(5) . . ?
C14 C13 C12 118.7(6) . . ?
N3' C14' C13' 123.7(5) . . ?
N3' C14' C15' 116.5(4) . . ?
C13' C14' C15' 119.8(5) . . ?
N3 C14 C13 123.1(5) . . ?
N3 C14 C15 118.3(5) . . ?
C13 C14 C15 118.6(5) . . ?
O2' C15' N2' 124.7(5) . . ?
O2' C15' C14' 119.4(5) . . ?
N2' C15' C14' 115.9(4) . . ?
O2 C15 N2 124.8(6) . . ?
O2 C15 C14 120.8(6) . . ?
N2 C15 C14 114.4(5) . . ?
C21 C16 C17 118.2(5) . . ?
C21 C16 N2 119.1(5) . . ?
C17 C16 N2 122.7(5) . . ?
C20' C19' C18' 118.0(5) . . ?
C20' C19' S4 119.5(4) . . ?
C18' C19' S4 122.5(4) . . ?
C18 C17 C16 118.6(6) . . ?
C19' C18' C17' 120.6(5) . . ?
C19 C18 C17 122.0(6) . . ?
C18 C19 C20 119.1(5) . . ?
C18 C19 S3 117.6(4) . . ?
C20 C19 S3 123.3(4) . . ?
C16' C17' C18' 120.9(5) . . ?
C17' C16' N2' 118.4(4) . . ?
C17' C16' C21' 118.0(5) . . ?
N2' C16' C21' 123.6(5) . . ?
C19 C20 C21 119.7(5) . . ?
C19' C20' C21' 122.3(5) . . ?
C16 C21 C20 122.5(5) . . ?
C20' C21' C16' 119.8(6) . . ?
C23 C22 S3 112.1(4) . . ?
C23' C22' S4 108.4(4) . . ?
C22 C23 P3 108.7(4) . . ?
C22' C23' P4 109.6(3) . . ?
C36' C31' C32' 119.6(5) . . ?
C36' C31' P2 119.1(4) . . ?
C32' C31' P2 121.3(5) . . ?
C32 C31 C36 118.5(7) . . ?
C32 C31 P1 122.2(6) . . ?
C36 C31 P1 119.3(6) . . ?
C31' C32' C33' 117.3(7) . . ?
C31 C32 C33 119.0(9) . . ?
C34' C33' C32' 122.0(7) . . ?
C34 C33 C32 121.1(10) . . ?
C33' C34' C35' 119.9(6) . . ?
C35 C34 C33 120.2(8) . . ?
C34' C35' C36' 119.5(7) . . ?
C34 C35 C36 119.5(10) . . ?
C31' C36' C35' 121.7(6) . . ?
C35 C36 C31 121.7(10) . . ?
C46 C41 C42 119.6(5) . . ?
C46 C41 P1 119.6(4) . . ?
C42 C41 P1 120.7(4) . . ?
C42' C41' C46' 117.7(6) . . ?
C42' C41' P2 122.7(5) . . ?
C46' C41' P2 119.5(4) . . ?
C43 C42 C41 118.7(5) . . ?
C43' C42' C41' 121.9(8) . . ?
C44 C43 C42 121.2(5) . . ?
C42' C43' C44' 120.8(8) . . ?
C43 C44 C45 119.9(5) . . ?
C43' C44' C45' 119.3(6) . . ?
C44 C45 C46 119.2(5) . . ?
C46' C45' C44' 118.6(8) . . ?
C41 C46 C45 121.2(5) . . ?
C45' C46' C41' 121.7(7) . . ?
C52 C51 C56 119.4(6) . . ?
C52 C51 P3 121.3(4) . . ?
C56 C51 P3 119.0(5) . . ?
C56' C51' C52' 115.9(6) . . ?
C56' C51' P4 120.3(5) . . ?
C52' C51' P4 123.5(5) . . ?
C51 C52 C53 120.9(5) . . ?
C53' C52' C51' 121.2(7) . . ?
C54 C53 C52 120.1(7) . . ?
C54' C53' C52' 120.4(7) . . ?
C53 C54 C55 119.9(7) . . ?
C53' C54' C55' 120.0(7) . . ?
C54 C55 C56 121.0(6) . . ?
C54' C55' C56' 119.8(7) . . ?
C55 C56 C51 118.6(6) . . ?
C51' C56' C55' 122.7(6) . . ?
C66 C61 C62 119.4(5) . . ?
C66 C61 P3 118.7(4) . . ?
C62 C61 P3 121.8(4) . . ?
C66' C61' C62' 119.9(6) . . ?
C66' C61' P4 117.5(5) . . ?
C62' C61' P4 122.6(5) . . ?
C63 C62 C61 120.6(5) . . ?
C63' C62' C61' 120.2(8) . . ?
C64 C63 C62 119.8(5) . . ?
C62' C63' C64' 118.4(8) . . ?
C63 C64 C65 120.5(5) . . ?
C65' C64' C63' 122.4(8) . . ?
C64 C65 C66 119.2(5) . . ?
C64' C65' C66' 119.3(8) . . ?
C61 C66 C65 120.4(5) . . ?
C61' C66' C65' 119.7(8) . . ?

loop_
_geom_bond_atom_site_label_1
_geom_bond_atom_site_label_2
_geom_bond_distance
_geom_bond_site_symmetry_2
_geom_bond_publ_flag
Rh1 P1 2.2404(14) . ?
Rh1 P2 2.2402(15) . ?
Rh1 S2 2.3558(12) . ?
Rh1 S1 2.3636(14) . ?
Rh2 P3 2.2453(14) . ?
Rh2 P4 2.2474(16) . ?
Rh2 S4 2.3414(14) . ?
Rh2 S3 2.3624(16) . ?
S1 C3 1.784(5) . ?
S1 C2' 1.825(5) . ?
S2 C3' 1.791(5) . ?
S2 C2 1.839(5) . ?
S3 C19 1.795(5) . ?
S3 C22 1.830(6) . ?
S4 C19' 1.772(5) . ?
S4 C22' 1.824(6) . ?
P1 C41 1.826(5) . ?
P1 C31 1.828(6) . ?
P1 C1' 1.853(7) . ?
P2 C41' 1.826(6) . ?
P2 C31' 1.827(5) . ?
P2 C1 1.844(5) . ?
P3 C51 1.829(6) . ?
P3 C61 1.831(5) . ?
P3 C23 1.835(6) . ?
P4 C51' 1.797(6) . ?
P4 C61' 1.834(6) . ?
P4 C23' 1.843(5) . ?
O1' C9' 1.218(6) . ?
O1 C9 1.204(6) . ?
O2' C15' 1.242(6) . ?
O2 C15 1.207(7) . ?
N1 C9 1.363(6) . ?
N1 C6 1.419(6) . ?
N1' C9' 1.359(6) . ?
N1' C6' 1.404(6) . ?
N2' C15' 1.331(7) . ?
N2' C16' 1.405(6) . ?
N2 C15 1.352(7) . ?
N2 C16 1.412(6) . ?
N3' C14' 1.346(6) . ?
N3' C10' 1.354(6) . ?
N3 C14 1.338(7) . ?
N3 C10 1.345(6) . ?
C1 C2 1.511(7) . ?
C1' C2' 1.494(9) . ?
C3' C4' 1.384(6) . ?
C3' C8' 1.398(6) . ?
C3 C8 1.377(7) . ?
C3 C4 1.402(6) . ?
C4' C5' 1.381(7) . ?
C4 C5 1.362(7) . ?
C5' C6' 1.387(6) . ?
C5 C6 1.388(7) . ?
C6' C7' 1.398(6) . ?
C6 C7 1.405(7) . ?
C7' C8' 1.400(7) . ?
C7 C8 1.377(7) . ?
C9' C10' 1.512(7) . ?
C9 C10 1.488(8) . ?
C10' C11' 1.368(7) . ?
C10 C11 1.407(7) . ?
C11' C12' 1.406(8) . ?
C11 C12 1.386(8) . ?
C12' C13' 1.386(8) . ?
C12 C13 1.384(8) . ?
C13' C14' 1.370(7) . ?
C13 C14 1.386(8) . ?
C14' C15' 1.500(7) . ?
C14 C15 1.511(8) . ?
C16 C21 1.346(7) . ?
C16 C17 1.402(9) . ?
C19' C20' 1.352(8) . ?
C19' C18' 1.385(7) . ?
C17 C18 1.398(10) . ?
C18' C17' 1.388(7) . ?
C18 C19 1.355(9) . ?
C19 C20 1.359(7) . ?
C17' C16' 1.368(7) . ?
C16' C21' 1.406(7) . ?
C20 C21 1.391(7) . ?
C20' C21' 1.372(9) . ?
C22 C23 1.501(9) . ?
C22' C23' 1.526(8) . ?
C31' C36' 1.375(8) . ?
C31' C32' 1.388(9) . ?
C31 C32 1.380(11) . ?
C31 C36 1.401(10) . ?
C32' C33' 1.427(10) . ?
C32 C33 1.389(10) . ?
C33' C34' 1.352(11) . ?
C33 C34 1.386(15) . ?
C34' C35' 1.364(11) . ?
C34 C35 1.348(16) . ?
C35' C36' 1.385(8) . ?
C35 C36 1.375(11) . ?
C41 C46 1.379(7) . ?
C41 C42 1.402(7) . ?
C41' C42' 1.398(8) . ?
C41' C46' 1.400(9) . ?
C42 C43 1.383(7) . ?
C42' C43' 1.325(10) . ?
C43 C44 1.382(8) . ?
C43' C44' 1.382(12) . ?
C44 C45 1.382(7) . ?
C44' C45' 1.428(12) . ?
C45 C46 1.387(7) . ?
C45' C46' 1.351(9) . ?
C51 C52 1.381(8) . ?
C51 C56 1.411(8) . ?
C51' C56' 1.373(8) . ?
C51' C52' 1.413(9) . ?
C52 C53 1.390(8) . ?
C52' C53' 1.386(11) . ?
C53 C54 1.364(9) . ?
C53' C54' 1.356(12) . ?
C54 C55 1.390(11) . ?
C54' C55' 1.364(10) . ?
C55 C56 1.392(9) . ?
C55' C56' 1.388(9) . ?
C61 C66 1.381(7) . ?
C61 C62 1.384(7) . ?
C61' C66' 1.377(9) . ?
C61' C62' 1.414(9) . ?
C62 C63 1.383(8) . ?
C62' C63' 1.378(10) . ?
C63 C64 1.376(9) . ?
C63' C64' 1.385(12) . ?
C64 C65 1.387(9) . ?
C64' C65' 1.367(12) . ?
C65 C66 1.395(7) . ?
C65' C66' 1.400(9) . ?
